data_7047284
loop_
_publ_author_name
'Kumar, Manesh'
'Kariem, Mukaddus'
'Sheikh, Haq Nawaz'
'Frontera, Antonio'
'Seth, Saikat Kumar'
'Jassal, Amanpreet Kaur'

_publ_section_title
;
 A series of 3D lanthanide coordination polymers decorated with a rigid
 3,5-pyridinedicarboxylic acid linker: syntheses, structural diversity,
 DFT study, Hirshfeld surface analysis, luminescence and magnetic
 properties
;
_journal_name_full 'Dalton Transactions'
_journal_paper_doi 10.1039/C8DT02429D
_journal_year 2018
_chemical_formula_moiety 'C21 H15 N3 O15 Sm2, H2 O'
_chemical_formula_sum 'C21 H17 N3 O16 Sm2'
_chemical_formula_weight 868.08
_chemical_name_systematic
;
 ? 
;
_space_group_crystal_system monoclinic
_space_group_IT_number 14
_space_group_name_Hall '-P 2yn'
_space_group_name_H-M_alt 'P 1 21/n 1'
_symmetry_space_group_name_Hall '-P 2yn'
_symmetry_space_group_name_H-M 'P 1 21/n 1'
_atom_sites_solution_hydrogens geom
_atom_sites_solution_primary iterative
_atom_sites_solution_secondary difmap
_audit_block_doi 10.5517/ccdc.csd.cc200114
_audit_creation_date 2018-03-16
_audit_creation_method
;
Olex2 1.2-ac21
(compiled 2015.09.16 svn.r134, GUI svn.r4998)
;
_audit_update_record
;
2018-06-04 deposited with the CCDC.
2018-08-06 downloaded from the CCDC.
;
_cell_angle_alpha 90.00
_cell_angle_beta 94.069(5)
_cell_angle_gamma 90.00
_cell_formula_units_Z 4
_cell_length_a 14.5749(9)
_cell_length_b 11.2005(6)
_cell_length_c 14.8295(8)
_cell_measurement_reflns_used 4658
_cell_measurement_temperature 293(2)
_cell_measurement_theta_max 28.0020
_cell_measurement_theta_min 1.8800
_cell_volume 2414.8(2)
_computing_cell_refinement 'CrysAlisPro 1.171.38.46 (Rigaku OD, 2015)'
_computing_data_collection 'CrysAlisPro 1.171.38.46 (Rigaku OD, 2015)'
_computing_data_reduction 'CrysAlisPro 1.171.38.46 (Rigaku OD, 2015)'
_computing_molecular_graphics 'Olex2 (Dolomanov et al., 2009)'
_computing_publication_material 'Olex2 (Dolomanov et al., 2009)'
_computing_structure_refinement 'ShelXL (Sheldrick, 2008)'
_computing_structure_solution
;
Superflip (Palatinus & Chapuis, 2007;Palatinus & van der Lee, 2008;
Palatinus et al., 2012)
;
_diffrn_ambient_temperature 293(2)
_diffrn_detector 'CCD plate'
_diffrn_detector_area_resol_mean 15.9974
_diffrn_detector_type Eos
_diffrn_measured_fraction_theta_full 0.871
_diffrn_measured_fraction_theta_max 0.871
_diffrn_measurement_details
;
List of Runs (angles in degrees, time in seconds):

  # Type    Start    End  Width  t~exp~   \w     \q     \k     \f   Frames
#--------------------------------------------------------------------------
  1  \w     55.00 111.00   1.00    7.50    --   26.84 178.00 -30.00   56
  2  \w     57.00 115.00   1.00    7.50    --   26.84 178.00-180.00   58
  3  \w    -31.00  73.00   1.00    7.50    --   26.84   0.00 150.00  104
;
_diffrn_measurement_device 'four-circle diffractometer'
_diffrn_measurement_device_type 'SuperNova, Dual, Cu at zero, Eos'
_diffrn_measurement_method '\w scans'
_diffrn_orient_matrix_type 'CrysAlisPro convention (1999,Acta A55,543-557)'
_diffrn_orient_matrix_UB_11 -0.0120727000
_diffrn_orient_matrix_UB_12 -0.0606874000
_diffrn_orient_matrix_UB_13 -0.0075331000
_diffrn_orient_matrix_UB_21 0.0453580000
_diffrn_orient_matrix_UB_22 -0.0121861000
_diffrn_orient_matrix_UB_23 -0.0117842000
_diffrn_orient_matrix_UB_31 0.0133173000
_diffrn_orient_matrix_UB_32 -0.0132113000
_diffrn_orient_matrix_UB_33 0.0458947000
_diffrn_radiation_monochromator mirror
_diffrn_radiation_probe x-ray
_diffrn_radiation_type MoK\a
_diffrn_radiation_wavelength 0.71073
_diffrn_reflns_av_R_equivalents 0.0282
_diffrn_reflns_av_unetI/netI 0.0485
_diffrn_reflns_limit_h_max 18
_diffrn_reflns_limit_h_min -18
_diffrn_reflns_limit_k_max 14
_diffrn_reflns_limit_k_min -11
_diffrn_reflns_limit_l_max 19
_diffrn_reflns_limit_l_min -7
_diffrn_reflns_number 7913
_diffrn_reflns_theta_full 28.35
_diffrn_reflns_theta_max 28.35
_diffrn_reflns_theta_min 1.89
_diffrn_source 'micro-focus sealed X-ray tube'
_diffrn_source_type 'SuperNova (Mo) X-ray Source'
_exptl_absorpt_coefficient_mu 4.908
_exptl_absorpt_correction_T_max 1.00000
_exptl_absorpt_correction_T_min 0.52792
_exptl_absorpt_correction_type multi-scan
_exptl_absorpt_process_details
;
CrysAlisPro 1.171.38.46 (Rigaku Oxford Diffraction, 2015)
Empirical absorption correction using spherical harmonics,
 implemented in SCALE3 ABSPACK scaling algorithm.
;
_exptl_crystal_density_diffrn 2.388
_exptl_crystal_density_method 'not measured'
_exptl_crystal_description monoclinic
_exptl_crystal_F_000 1664
_exptl_crystal_size_max 0.237
_exptl_crystal_size_mid 0.166
_exptl_crystal_size_min 0.08
_refine_diff_density_max 1.454
_refine_diff_density_min -2.695
_refine_diff_density_rms 0.204
_refine_ls_extinction_method none
_refine_ls_goodness_of_fit_ref 1.047
_refine_ls_hydrogen_treatment constr
_refine_ls_matrix_type full
_refine_ls_number_parameters 385
_refine_ls_number_reflns 5257
_refine_ls_number_restraints 0
_refine_ls_restrained_S_all 1.047
_refine_ls_R_factor_all 0.0465
_refine_ls_R_factor_gt 0.0389
_refine_ls_shift/su_max 0.000
_refine_ls_shift/su_mean 0.000
_refine_ls_structure_factor_coef Fsqd
_refine_ls_weighting_details 'calc w=1/[\s^2^(Fo^2^)+(0.0589P)^2^+0.0000P] where P=(Fo^2^+2Fc^2^)/3'
_refine_ls_weighting_scheme calc
_refine_ls_wR_factor_gt 0.0972
_refine_ls_wR_factor_ref 0.1067
_reflns_number_gt 4513
_reflns_number_total 5257
_reflns_threshold_expression >2sigma(I)
_cod_data_source_file c8dt02429d2.cif
_cod_data_source_block m5_rt_mo
_cod_database_code 7047284
_chemical_oxdiff_formula 'C336 H304 N80 O224 Sm32'
_reflns_odcompleteness_completeness 98.71
_reflns_odcompleteness_iscentric 1
_reflns_odcompleteness_theta 26.32
_olex2_refinement_description
;
1. Fixed Uiso
 At 1.2 times of:
  All C(H) groups
 At 1.5 times of:
  All O(H,H) groups
2.a Free rotating group:
 O32(H32A,H32B)
2.b Rotating group:
 O25(H25A,H25B), O40(H40A,H40B), O48(H48A,H48B)
2.c Aromatic/amide H refined with riding coordinates:
 C13(H13), C0AA(H0AA), C15(H15), C20(H20), C25(H25), C48(H48), C57(H57),
 C62(H62), C68(H68)
;
_olex2_date_sample_data_collection 2016-12-15
_olex2_submission_special_instructions 'No special instructions were received'
_oxdiff_exptl_absorpt_empirical_details
;
Empirical correction (ABSPACK) includes:
- Absorption correction using spherical harmonics
- Frame scaling
- Detector area scaling
;
_oxdiff_exptl_absorpt_empirical_full_max 1.879
_oxdiff_exptl_absorpt_empirical_full_min 0.720

loop_
_space_group_symop_id
_space_group_symop_operation_xyz
1 'x, y, z'
2 '-x+1/2, y+1/2, -z+1/2'
3 '-x, -y, -z'
4 'x-1/2, -y-1/2, z-1/2'

loop_
_atom_site_label
_atom_site_type_symbol
_atom_site_fract_x
_atom_site_fract_y
_atom_site_fract_z
_atom_site_U_iso_or_equiv
_atom_site_adp_type
_atom_site_occupancy
_atom_site_calc_flag
_atom_site_refinement_flags_posn
Sm2 Sm 0.136913(19) 0.15691(2) 0.514838(19) 0.01721(10) Uani 1 d .
Sm1 Sm 0.357205(19) 0.32532(2) 0.456443(19) 0.01670(10) Uani 1 d .
O3 O 0.2712(3) 0.1341(3) 0.4277(3) 0.0221(8) Uani 1 d .
O10 O 0.2301(3) -0.6550(3) 0.5505(3) 0.0199(8) Uani 1 d .
O11 O 0.1205(3) 0.2657(4) 0.3798(3) 0.0264(9) Uani 1 d .
O14 O 0.5189(3) 0.3449(3) 0.4559(3) 0.0259(9) Uani 1 d .
O16 O -0.0275(3) 0.1625(3) 0.5164(3) 0.0210(9) Uani 1 d .
O21 O 0.2236(3) 0.4105(4) 0.3641(2) 0.0246(9) Uani 1 d .
O25 O 0.3936(3) 0.3046(4) 0.3019(3) 0.0279(9) Uani 1 d .
H25A H 0.4312 0.2450 0.2966 0.042 Uiso 1 d GR
H25B H 0.4199 0.3692 0.2834 0.042 Uiso 1 d GR
O33 O 0.3956(3) 0.2458(4) 0.6020(2) 0.0254(9) Uani 1 d .
O40 O 0.0744(3) 0.0354(4) 0.3826(3) 0.0284(9) Uani 1 d .
H40A H 0.0421 0.0800 0.3442 0.043 Uiso 1 d GR
H40B H 0.0392 -0.0212 0.4007 0.043 Uiso 1 d GR
O42 O 0.4209(3) 0.1074(3) 0.4417(3) 0.0265(9) Uani 1 d .
O44 O 0.0811(3) -0.6218(4) 0.5445(3) 0.0276(9) Uani 1 d .
O48 O 0.1028(3) 0.1812(4) 0.6721(3) 0.0276(10) Uani 1 d .
H48A H 0.0746 0.2493 0.6803 0.041 Uiso 1 d GR
H48B H 0.1538 0.1807 0.7075 0.041 Uiso 1 d GR
N54 N 0.2365(4) 0.7837(4) 0.3360(3) 0.0272(11) Uani 1 d .
O2 O -0.2122(3) 0.3961(4) 0.1149(2) 0.0261(9) Uani 1 d .
C5 C 0.3260(4) -0.0637(5) 0.4161(3) 0.0197(11) Uani 1 d .
C9 C 0.1788(3) -0.4597(5) 0.5877(3) 0.0167(10) Uani 1 d .
C13 C 0.1235(4) -0.3672(5) 0.5527(4) 0.0194(11) Uani 1 d .
H13 H 0.0736 -0.3825 0.5117 0.023 Uiso 1 calc R
N16 N 0.2680(4) -0.3239(4) 0.6817(3) 0.0288(12) Uani 1 d .
C24 C 0.0707(4) 0.4292(5) 0.2938(3) 0.0196(11) Uani 1 d .
C11 C -0.0657(3) 0.4212(5) 0.1943(3) 0.0186(11) Uani 1 d .
C0AA C 0.0063(4) 0.3626(5) 0.2421(3) 0.0216(12) Uani 1 d .
H0AA H 0.0112 0.2799 0.2395 0.026 Uiso 1 calc R
C15 C 0.2162(4) -0.2344(5) 0.6456(4) 0.0250(12) Uani 1 d .
H15 H 0.2290 -0.1569 0.6653 0.030 Uiso 1 calc R
N18 N -0.0096(3) 0.6093(5) 0.2518(3) 0.0269(11) Uani 1 d .
C20 C -0.0709(4) 0.5440(5) 0.2025(4) 0.0245(12) Uani 1 d .
H20 H -0.1199 0.5832 0.1718 0.029 Uiso 1 calc R
C25 C 0.2556(4) 0.8991(5) 0.3555(4) 0.0243(12) Uani 1 d .
H25 H 0.2190 0.9572 0.3261 0.029 Uiso 1 calc R
C30 C -0.1343(4) 0.3521(5) 0.1327(3) 0.0210(12) Uani 1 d .
O32 O -0.0082(5) 0.0579(6) 0.2017(4) 0.075(2) Uani 1 d .
H32A H -0.0209 0.1199 0.1702 0.113 Uiso 1 d G
H32B H -0.0550 0.0372 0.2290 0.113 Uiso 1 d G
C35 C 0.1447(4) -0.2520(5) 0.5802(4) 0.0182(11) Uani 1 d .
C37 C 0.1453(4) 0.3644(5) 0.3496(3) 0.0195(11) Uani 1 d .
C41 C 0.1599(4) -0.5859(5) 0.5584(3) 0.0185(11) Uani 1 d .
C44 C 0.3588(4) 0.7289(5) 0.4453(3) 0.0178(11) Uani 1 d .
C48 C 0.3806(4) 0.8479(5) 0.4619(4) 0.0191(11) Uani 1 d .
H48 H 0.4299 0.8689 0.5020 0.023 Uiso 1 calc R
C57 C 0.0599(4) 0.5508(5) 0.2965(4) 0.0241(12) Uani 1 d .
H57 H 0.1032 0.5952 0.3313 0.029 Uiso 1 calc R
C62 C 0.2498(4) -0.4345(5) 0.6512(4) 0.0250(12) Uani 1 d .
H62 H 0.2867 -0.4969 0.6738 0.030 Uiso 1 calc R
C66 C 0.0955(4) -0.1455(5) 0.5381(4) 0.0178(11) Uani 1 d .
C68 C 0.2875(4) 0.7014(5) 0.3817(4) 0.0213(12) Uani 1 d .
H68 H 0.2744 0.6214 0.3702 0.026 Uiso 1 calc R
C70 C 0.3427(4) 0.0654(5) 0.4303(3) 0.0207(11) Uani 1 d .
C74 C 0.4097(4) 0.6295(5) 0.4961(4) 0.0193(11) Uani 1 d .
O1 O 0.3764(3) 0.5266(4) 0.4882(3) 0.0278(9) Uani 1 d .
O0AA O 0.1290(3) -0.0445(4) 0.5588(3) 0.0282(9) Uani 1 d .

loop_
_atom_site_aniso_label
_atom_site_aniso_U_11
_atom_site_aniso_U_22
_atom_site_aniso_U_33
_atom_site_aniso_U_23
_atom_site_aniso_U_13
_atom_site_aniso_U_12
Sm2 0.01657(17) 0.01231(16) 0.02198(17) 0.00079(10) -0.00404(11) -0.00128(10)
Sm1 0.01559(16) 0.01274(16) 0.02073(17) 0.00112(10) -0.00599(11) -0.00084(10)
O3 0.017(2) 0.0167(19) 0.031(2) -0.0009(16) -0.0065(16) 0.0020(16)
O10 0.019(2) 0.018(2) 0.022(2) -0.0001(15) -0.0051(16) 0.0044(15)
O11 0.027(2) 0.019(2) 0.031(2) 0.0071(17) -0.0120(17) -0.0026(17)
O14 0.019(2) 0.021(2) 0.036(2) 0.0030(17) -0.0107(18) -0.0016(16)
O16 0.016(2) 0.018(2) 0.028(2) 0.0020(15) -0.0079(16) -0.0013(15)
O21 0.020(2) 0.023(2) 0.028(2) 0.0047(17) -0.0090(16) -0.0026(17)
O25 0.034(2) 0.027(2) 0.022(2) 0.0024(17) -0.0048(18) 0.0068(19)
O33 0.023(2) 0.027(2) 0.025(2) 0.0067(17) -0.0079(16) -0.0020(18)
O40 0.034(2) 0.020(2) 0.031(2) -0.0025(17) -0.0035(18) -0.0086(18)
O42 0.021(2) 0.017(2) 0.040(2) 0.0004(18) -0.0077(17) -0.0034(17)
O44 0.022(2) 0.021(2) 0.040(2) -0.0056(18) -0.0029(18) -0.0013(18)
O48 0.027(2) 0.031(2) 0.024(2) -0.0035(16) -0.0077(17) 0.0087(18)
N54 0.035(3) 0.016(2) 0.028(3) -0.001(2) -0.012(2) 0.001(2)
O2 0.017(2) 0.031(2) 0.029(2) -0.0007(18) -0.0094(16) 0.0010(17)
C5 0.017(3) 0.018(3) 0.023(3) -0.003(2) -0.003(2) -0.001(2)
C9 0.013(3) 0.014(3) 0.022(3) 0.000(2) -0.003(2) 0.001(2)
C13 0.020(3) 0.016(3) 0.021(3) -0.002(2) -0.006(2) 0.000(2)
N16 0.029(3) 0.024(3) 0.031(3) 0.000(2) -0.014(2) 0.002(2)
C24 0.019(3) 0.023(3) 0.016(2) 0.002(2) -0.003(2) 0.000(2)
C11 0.011(2) 0.026(3) 0.018(2) -0.002(2) -0.005(2) -0.005(2)
C0AA 0.024(3) 0.018(3) 0.022(3) -0.001(2) -0.004(2) 0.002(2)
C15 0.031(3) 0.017(3) 0.027(3) -0.005(2) -0.007(2) -0.003(2)
N18 0.025(3) 0.019(3) 0.035(3) -0.001(2) -0.011(2) 0.001(2)
C20 0.023(3) 0.021(3) 0.028(3) 0.000(2) -0.007(2) 0.008(2)
C25 0.025(3) 0.024(3) 0.023(3) 0.003(2) -0.006(2) -0.001(2)
C30 0.022(3) 0.027(3) 0.013(3) -0.003(2) -0.005(2) -0.004(2)
O32 0.118(6) 0.049(4) 0.054(4) 0.001(3) -0.025(4) 0.001(4)
C35 0.014(3) 0.015(3) 0.026(3) 0.002(2) 0.003(2) 0.001(2)
C37 0.024(3) 0.017(3) 0.017(3) 0.002(2) -0.006(2) 0.005(2)
C41 0.019(3) 0.018(3) 0.017(2) 0.001(2) -0.003(2) 0.000(2)
C44 0.017(3) 0.016(3) 0.020(3) -0.001(2) -0.002(2) -0.003(2)
C48 0.018(3) 0.019(3) 0.018(3) -0.004(2) -0.004(2) 0.000(2)
C57 0.025(3) 0.018(3) 0.028(3) -0.002(2) -0.010(2) -0.002(2)
C62 0.027(3) 0.017(3) 0.030(3) 0.003(2) -0.009(2) 0.003(2)
C66 0.017(3) 0.014(3) 0.022(3) -0.001(2) 0.002(2) 0.001(2)
C68 0.022(3) 0.013(3) 0.029(3) -0.004(2) -0.003(2) -0.003(2)
C70 0.024(3) 0.022(3) 0.016(2) -0.001(2) -0.005(2) -0.001(2)
C74 0.016(3) 0.014(3) 0.028(3) -0.003(2) 0.001(2) -0.001(2)
O1 0.022(2) 0.018(2) 0.041(2) 0.0002(18) -0.0082(18) -0.0030(17)
O0AA 0.030(2) 0.013(2) 0.039(2) 0.0001(17) -0.0140(19) -0.0036(17)

loop_
_atom_type_symbol
_atom_type_description
_atom_type_scat_dispersion_real
_atom_type_scat_dispersion_imag
_atom_type_scat_source
C C 0.0033 0.0016 'International Tables Vol C Tables 4.2.6.8 and 6.1.1.4'
H H 0.0000 0.0000 'International Tables Vol C Tables 4.2.6.8 and 6.1.1.4'
N N 0.0061 0.0033 'International Tables Vol C Tables 4.2.6.8 and 6.1.1.4'
O O 0.0106 0.0060 'International Tables Vol C Tables 4.2.6.8 and 6.1.1.4'
Sm Sm -0.1638 3.4418 'International Tables Vol C Tables 4.2.6.8 and 6.1.1.4'

loop_
_exptl_crystal_face_index_h
_exptl_crystal_face_index_k
_exptl_crystal_face_index_l
_exptl_crystal_face_perp_dist
-4 3 -20 0.0852
-3 -10 -15 0.0538
8 9 14 0.0945
12 -11 -8 0.0640
15 -4 12 0.1065
-1 -13 11 0.0429
-6 -14 8 0.0492
4 1 20 0.0856
-10 0 -18 0.0804
5 7 -18 0.0860
7 -14 7 0.0446
5 -14 -7 0.0346
17 0 -13 0.0977
-18 1 11 0.0914
-13 -9 12 0.0720
-19 -6 2 0.0937
-1 -15 -4 0.0377
0 16 0 0.0383
-7 -15 1 0.0399
4 -4 -20 0.0643

loop_
_geom_angle_atom_site_label_1
_geom_angle_atom_site_label_2
_geom_angle_atom_site_label_3
_geom_angle
_geom_angle_site_symmetry_1
_geom_angle_site_symmetry_3
O3 Sm2 Sm1 38.93(9) . .
O3 Sm2 O10 76.06(12) . 1_565
O3 Sm2 O40 77.81(13) . .
O3 Sm2 O44 116.95(13) . 1_565
O3 Sm2 O2 66.67(12) . 4_666
O3 Sm2 C41 97.75(14) . 1_565
O10 Sm2 Sm1 37.23(9) 1_565 .
O10 Sm2 O44 50.01(12) 1_565 1_565
O10 Sm2 O2 69.93(12) 1_565 4_666
O10 Sm2 C41 25.76(13) 1_565 1_565
O11 Sm2 Sm1 65.88(9) . .
O11 Sm2 O3 68.76(13) . .
O11 Sm2 O10 76.53(13) . 1_565
O11 Sm2 O16 87.33(13) . .
O11 Sm2 O40 66.65(14) . .
O11 Sm2 O44 69.03(13) . 1_565
O11 Sm2 O48 138.24(14) . .
O11 Sm2 O2 129.02(13) . 4_666
O11 Sm2 C41 71.57(14) . 1_565
O11 Sm2 O0AA 137.02(14) . .
O16 Sm2 Sm1 146.47(9) . .
O16 Sm2 O3 148.15(13) . .
O16 Sm2 O10 119.73(12) . 1_565
O16 Sm2 O40 73.38(13) . .
O16 Sm2 O44 69.88(12) . 1_565
O16 Sm2 O48 73.50(14) . .
O16 Sm2 O2 142.74(12) . 4_666
O16 Sm2 C41 94.01(13) . 1_565
O40 Sm2 Sm1 110.51(9) . .
O40 Sm2 O10 140.55(13) . 1_565
O40 Sm2 O44 122.57(13) . 1_565
O40 Sm2 O2 124.17(13) . 4_666
O40 Sm2 C41 136.65(14) . 1_565
O44 Sm2 Sm1 81.43(9) 1_565 .
O44 Sm2 C41 24.27(13) 1_565 1_565
O48 Sm2 Sm1 112.85(10) . .
O48 Sm2 O3 138.30(13) . .
O48 Sm2 O10 81.41(13) . 1_565
O48 Sm2 O40 136.34(14) . .
O48 Sm2 O44 69.59(13) . 1_565
O48 Sm2 O2 72.80(13) . 4_666
O48 Sm2 C41 73.17(14) . 1_565
O2 Sm2 Sm1 64.09(9) 4_666 .
O2 Sm2 O44 111.76(12) 4_666 1_565
O2 Sm2 C41 91.11(13) 4_666 1_565
C41 Sm2 Sm1 59.55(10) 1_565 .
O0AA Sm2 Sm1 125.91(10) . .
O0AA Sm2 O3 95.95(14) . .
O0AA Sm2 O10 140.62(12) . 1_565
O0AA Sm2 O16 87.34(13) . .
O0AA Sm2 O40 70.97(13) . .
O0AA Sm2 O44 145.82(14) . 1_565
O0AA Sm2 O48 79.88(14) . .
O0AA Sm2 O2 71.54(13) . 4_666
O0AA Sm2 C41 151.37(14) . 1_565
O3 Sm1 Sm2 37.68(9) . .
O3 Sm1 O42 50.67(12) . .
O3 Sm1 C70 25.91(13) . .
O10 Sm1 Sm2 39.72(9) 1_565 .
O10 Sm1 O3 77.30(12) 1_565 .
O10 Sm1 O21 71.30(12) 1_565 .
O10 Sm1 O42 115.13(12) 1_565 .
O10 Sm1 C70 96.65(14) 1_565 .
O14 Sm1 Sm2 152.46(9) . .
O14 Sm1 O3 124.40(13) . .
O14 Sm1 O10 143.23(14) . 1_565
O14 Sm1 O21 134.63(13) . .
O14 Sm1 O25 73.62(14) . .
O14 Sm1 O42 74.19(13) . .
O14 Sm1 C70 98.80(14) . .
O21 Sm1 Sm2 71.42(9) . .
O21 Sm1 O3 82.64(12) . .
O21 Sm1 O42 125.30(12) . .
O21 Sm1 C70 105.12(14) . .
O25 Sm1 Sm2 114.16(10) . .
O25 Sm1 O3 84.07(14) . .
O25 Sm1 O10 142.52(13) . 1_565
O25 Sm1 O21 74.29(13) . .
O25 Sm1 O42 74.17(13) . .
O25 Sm1 C70 78.31(14) . .
O33 Sm1 Sm2 76.05(9) . .
O33 Sm1 O3 85.19(13) . .
O33 Sm1 O10 69.39(13) . 1_565
O33 Sm1 O14 82.34(14) . .
O33 Sm1 O21 140.50(13) . .
O33 Sm1 O25 141.34(14) . .
O33 Sm1 O42 70.35(13) . .
O33 Sm1 C70 75.97(14) . .
O42 Sm1 Sm2 82.52(9) . .
O42 Sm1 C70 24.77(13) . .
C70 Sm1 Sm2 59.67(11) . .
O1 Sm1 Sm2 121.24(10) . .
O1 Sm1 O3 156.87(13) . .
O1 Sm1 O10 83.11(13) . 1_565
O1 Sm1 O14 78.73(13) . .
O1 Sm1 O21 79.49(13) . .
O1 Sm1 O25 104.87(15) . .
O1 Sm1 O33 99.41(14) . .
O1 Sm1 O42 152.02(13) . .
O1 Sm1 C70 175.08(14) . .
Sm2 O3 Sm1 103.39(14) . .
C70 O3 Sm2 136.3(3) . .
C70 O3 Sm1 96.4(3) . .
Sm1 O10 Sm2 103.06(13) 1_545 1_545
C41 O10 Sm2 95.8(3) . 1_545
C41 O10 Sm1 138.8(3) . 1_545
C37 O11 Sm2 138.5(3) . .
C74 O14 Sm1 143.8(4) 3_666 .
C66 O16 Sm2 137.5(4) 3_556 .
C37 O21 Sm1 127.0(3) . .
C30 O33 Sm1 125.8(3) 4_666 .
C70 O42 Sm1 92.1(3) . .
C41 O44 Sm2 92.3(3) . 1_545
C68 N54 C25 117.0(5) . .
C30 O2 Sm2 137.8(4) . 4_565
C25 C5 C48 117.9(5) 1_545 1_545
C25 C5 C70 119.7(5) 1_545 .
C48 C5 C70 122.4(5) 1_545 .
C13 C9 C41 120.3(5) . .
C62 C9 C13 119.4(5) . .
C62 C9 C41 120.4(5) . .
C35 C13 C9 118.2(5) . .
C62 N16 C15 117.7(5) . .
C0AA C24 C37 118.6(5) . .
C57 C24 C0AA 118.4(5) . .
C57 C24 C37 122.9(5) . .
C0AA C11 C30 120.5(5) . .
C20 C11 C0AA 118.0(5) . .
C20 C11 C30 121.5(5) . .
C24 C0AA C11 119.0(6) . .
N16 C15 C35 123.0(5) . .
C20 N18 C57 117.2(5) . .
N18 C20 C11 123.7(5) . .
N54 C25 C5 124.1(5) . 1_565
O33 C30 C11 115.1(5) 4_565 .
O2 C30 O33 126.3(5) . 4_565
O2 C30 C11 118.5(5) . .
C13 C35 C15 118.8(5) . .
C13 C35 C66 121.8(5) . .
C15 C35 C66 119.3(5) . .
O11 C37 O21 125.5(5) . .
O11 C37 C24 114.0(5) . .
O21 C37 C24 120.5(5) . .
O10 C41 Sm2 58.5(3) . 1_545
O10 C41 C9 117.4(5) . .
O44 C41 Sm2 63.4(3) . 1_545
O44 C41 O10 121.8(5) . .
O44 C41 C9 120.8(5) . .
C9 C41 Sm2 174.1(4) . 1_545
C48 C44 C68 119.0(5) . .
C48 C44 C74 121.5(5) . .
C68 C44 C74 119.6(5) . .
C44 C48 C5 118.3(5) . 1_565
N18 C57 C24 123.7(5) . .
N16 C62 C9 122.8(5) . .
O16 C66 C35 118.7(5) 3_556 .
O16 C66 O0AA 124.8(5) 3_556 .
O0AA C66 C35 116.4(5) . .
N54 C68 C44 123.6(5) . .
O3 C70 Sm1 57.7(3) . .
O3 C70 C5 117.0(5) . .
O42 C70 Sm1 63.1(3) . .
O42 C70 O3 120.7(5) . .
O42 C70 C5 122.3(5) . .
C5 C70 Sm1 174.6(4) . .
O14 C74 C44 118.3(5) 3_666 .
O14 C74 O1 124.4(5) 3_666 .
O1 C74 C44 117.3(5) . .
C74 O1 Sm1 162.8(4) . .
C66 O0AA Sm2 144.9(4) . .

loop_
_geom_bond_atom_site_label_1
_geom_bond_atom_site_label_2
_geom_bond_distance
_geom_bond_site_symmetry_2
Sm2 Sm1 3.8745(4) .
Sm2 O3 2.434(4) .
Sm2 O10 2.542(4) 1_565
Sm2 O11 2.341(4) .
Sm2 O16 2.398(4) .
Sm2 O40 2.505(4) .
Sm2 O44 2.655(4) 1_565
Sm2 O48 2.434(4) .
Sm2 O2 2.632(4) 4_666
Sm2 C41 2.966(5) 1_565
Sm2 O0AA 2.353(4) .
Sm1 O3 2.503(4) .
Sm1 O10 2.406(4) 1_565
Sm1 O14 2.368(4) .
Sm1 O21 2.489(4) .
Sm1 O25 2.400(4) .
Sm1 O33 2.366(4) .
Sm1 O42 2.626(4) .
Sm1 C70 2.943(6) .
Sm1 O1 2.316(4) .
O3 C70 1.294(6) .
O10 Sm2 2.541(4) 1_545
O10 Sm1 2.406(4) 1_545
O10 C41 1.296(6) .
O11 C37 1.256(6) .
O14 C74 1.251(6) 3_666
O16 C66 1.249(7) 3_556
O21 C37 1.258(6) .
O33 C30 1.276(7) 4_666
O42 C70 1.234(6) .
O44 Sm2 2.655(4) 1_545
O44 C41 1.220(6) .
N54 C25 1.349(7) .
N54 C68 1.337(7) .
O2 Sm2 2.632(4) 4_565
O2 C30 1.248(7) .
C5 C25 1.380(7) 1_545
C5 C48 1.413(7) 1_545
C5 C70 1.479(8) .
C9 C13 1.390(7) .
C9 C41 1.499(7) .
C9 C62 1.378(7) .
C13 C35 1.382(7) .
N16 C15 1.343(7) .
N16 C62 1.338(7) .
C24 C0AA 1.388(7) .
C24 C37 1.505(7) .
C24 C57 1.371(8) .
C11 C0AA 1.389(7) .
C11 C20 1.384(8) .
C11 C30 1.518(7) .
C15 C35 1.386(7) .
N18 C20 1.332(7) .
N18 C57 1.341(7) .
C25 C5 1.380(7) 1_565
C30 O33 1.276(7) 4_565
C35 C66 1.506(7) .
C41 Sm2 2.966(5) 1_545
C44 C48 1.387(7) .
C44 C68 1.388(7) .
C44 C74 1.510(7) .
C48 C5 1.413(7) 1_565
C66 O16 1.248(7) 3_556
C66 O0AA 1.261(6) .
C74 O14 1.251(6) 3_666
C74 O1 1.253(6) .

loop_
_exptl_oxdiff_crystal_face_indexfrac_h
_exptl_oxdiff_crystal_face_indexfrac_k
_exptl_oxdiff_crystal_face_indexfrac_l
_exptl_oxdiff_crystal_face_x
_exptl_oxdiff_crystal_face_y
_exptl_oxdiff_crystal_face_z
-3.9914 2.9998 -19.9959 0.0168 0.0180 -1.0105
-2.9924 -10.0000 -14.9984 0.7560 0.1629 -0.5961
7.9893 9.0003 13.9983 -0.7481 0.0877 0.6299
11.9951 -10.9990 -8.0003 0.5830 0.7724 -0.0621
14.9862 -3.9990 11.9968 -0.0286 0.5871 0.8030
-1.0014 -12.9999 10.9965 0.7182 -0.0166 0.6631
-5.9969 -14.0003 7.9971 0.8618 -0.1956 0.4721
3.9910 1.0002 19.9964 -0.2595 -0.0668 0.9577
-9.9875 -0.0006 -17.9964 0.2562 -0.2409 -0.9589
5.0013 7.0003 -17.9961 -0.3496 0.3536 -0.8518
6.9943 -13.9993 6.9968 0.7124 0.4054 0.5992
5.0000 -13.9994 -7.0006 0.8420 0.4799 -0.0698
16.9921 0.0013 -12.9983 -0.1073 0.9239 -0.3703
-17.9909 0.9987 10.9988 0.0737 -0.9578 0.2520
-12.9937 -9.0008 11.9972 0.6127 -0.6211 0.4965
-18.9867 -6.0012 1.9996 0.5784 -0.8116 -0.0818
-0.9966 -14.9998 -4.0011 0.9525 0.1847 0.0013
-0.0016 15.9998 0.0019 -0.9710 -0.1951 -0.2113
-6.9940 -15.0003 0.9983 0.9872 -0.1462 0.1508
4.0037 -3.9996 -19.9970 0.3450 0.4660 -0.8116
